data_4118945
loop_
_publ_author_name
'Laura Ca\~nadillas-Delgado'
'Oscar Fabelo'
'J. Alberto Rodr\'iguez-Velamaz\'an'
'Marie-H\'el\`ene Lem\'ee-Cailleau'
'Sax A. Mason'
'Emilio Pardo'
'Francesc Lloret'
'Jiong-Peng Zhao'
'Xian-He Bu'
'Virginie Simonet'
'Claire V. Colin'
'Juan Rodr\'iguez-Carvajal'

_publ_contact_author_address
;Instituto de Ciencia de Materiales de Arag\'on, CSIC-Universidad de Zaragoza, 
C/ Pedro Cerbuna 12, E-50009, Zaragoza, Spain.
Institut Laue-Langevin, Grenoble, 
6 rue Jules Horowitz, B.P. 156, 38042 Grenoble Cedex 9, France.
;
_publ_contact_author_email fabelo@ill.fr
_publ_contact_author_name 'Dr. Oscar Fabelo'
_publ_section_title
;
 The Role of Order-Disorder Transitions in the Quest for Molecular
 Multiferroics: Structural and Magnetic Neutron Studies of a Mixed Valence
 Iron(II)-Iron(III) Formate Framework
;
_journal_name_full 'Journal of the American Chemical Society'
_journal_page_first 19772
_journal_page_last 19781
_journal_paper_doi 10.1021/ja3082457
_journal_volume 134
_journal_year 2012
_chemical_formula_sum 'C8 H14 Fe2 N O12'
_chemical_formula_weight 427.88
_space_group_IT_number 167
_symmetry_cell_setting rhombohedral
_symmetry_Int_Tables_number 167
_symmetry_space_group_name_Hall '-R 3 2"c'
_symmetry_space_group_name_H-M 'R -3 c :H'
_atom_sites_solution_hydrogens geom
_atom_sites_solution_primary direct
_atom_sites_solution_secondary difmap
_audit_creation_method SHELXL-97
_cell_angle_alpha 90.00
_cell_angle_beta 90.00
_cell_angle_gamma 120.00
_cell_formula_units_Z 18
_cell_length_a 14.2600(17)
_cell_length_b 14.2600(17)
_cell_length_c 41.443(8)
_cell_measurement_temperature 45(2)
_cell_volume 7298.3(19)
_computing_cell_refinement 'ILL RAFD19'
_computing_data_collection
;
'DIRAX (Duisenberg, A.J.M.(1992). J. Appl. Cryst. 25, 92-96),
 ILL HKLGEN, MAD'
;
_computing_data_reduction
;
 'ILL RETREAT (Wilkinson, C., Khamis, H.W., Stansfield, R.F.D., McIntyre, G.J.,
 J. Appl. Crystallogr. 1988, 21, 471.)'
;
_computing_molecular_graphics 'PLATON (A.L.Spek, Acta Cryst. 2009, D65, 148-155.)'
_computing_structure_refinement 'SHELXL-97 (Sheldrick, 1997)'
_computing_structure_solution 'SHELXS-97 (Sheldrick, 1990)'
_diffrn_ambient_temperature 45(2)
_diffrn_detector_area_resol_mean '1.56 mm vert. 2.5 mm hor.'
_diffrn_measured_fraction_theta_full 0.910
_diffrn_measured_fraction_theta_max 0.910
_diffrn_measurement_device_type 'D19 position-sensitive detector diffractometer'
_diffrn_measurement_method 'omega step-scans'
_diffrn_radiation_monochromator 'copper 331'
_diffrn_radiation_probe neutron
_diffrn_radiation_type neutron
_diffrn_radiation_wavelength 1.16750
_diffrn_reflns_av_R_equivalents 0.0325
_diffrn_reflns_av_sigmaI/netI 0.0249
_diffrn_reflns_limit_h_max 21
_diffrn_reflns_limit_h_min -20
_diffrn_reflns_limit_k_max 12
_diffrn_reflns_limit_k_min -19
_diffrn_reflns_limit_l_max 33
_diffrn_reflns_limit_l_min -62
_diffrn_reflns_number 10926
_diffrn_reflns_theta_full 62.26
_diffrn_reflns_theta_max 62.26
_diffrn_reflns_theta_min 3.15
_diffrn_source 'neutron source'
_diffrn_source_type 'ILL High Flux Reactor, beam H11'
_diffrn_standards_decay_% 0
_diffrn_standards_interval_time 12
_diffrn_standards_number 4
_exptl_absorpt_coefficient_mu 0.150
_exptl_absorpt_correction_T_max 0.8415
_exptl_absorpt_correction_T_min 0.7213
_exptl_absorpt_correction_type gaussian
_exptl_absorpt_process_details
;
ILL programs D19abs and D19abscan
;
_exptl_crystal_colour Black
_exptl_crystal_density_diffrn 1.752
_exptl_crystal_description Prism
_exptl_crystal_F_000 1777
_exptl_crystal_size_max 3
_exptl_crystal_size_mid 1
_exptl_crystal_size_min 1
_refine_diff_density_max 1.624
_refine_diff_density_min -1.955
_refine_diff_density_rms 0.150
_refine_ls_extinction_coef 0.000194(7)
_refine_ls_extinction_expression Fc^*^=kFc[1+0.001xFc^2^\l^3^/sin(2\q)]^-1/4^
_refine_ls_extinction_method SHELXL
_refine_ls_goodness_of_fit_ref 1.088
_refine_ls_hydrogen_treatment refall
_refine_ls_matrix_type full
_refine_ls_number_parameters 170
_refine_ls_number_reflns 2705
_refine_ls_number_restraints 0
_refine_ls_restrained_S_all 1.088
_refine_ls_R_factor_all 0.0453
_refine_ls_R_factor_gt 0.0370
_refine_ls_shift/su_max 0.000
_refine_ls_shift/su_mean 0.000
_refine_ls_structure_factor_coef Fsqd
_refine_ls_weighting_details 'calc w=1/[\s^2^(Fo^2^)+(0.0072P)^2^+129.6265P] where P=(Fo^2^+2Fc^2^)/3'
_refine_ls_weighting_scheme calc
_refine_ls_wR_factor_gt 0.0676
_refine_ls_wR_factor_ref 0.0703
_reflns_number_gt 2396
_reflns_number_total 2705
_reflns_threshold_expression >2sigma(I)
_cod_data_source_file ja3082457_si_001.cif
_cod_data_source_block D19
_cod_original_sg_symbol_H-M 'R -3 c'
_cod_database_code 4118945

loop_
_symmetry_equiv_pos_as_xyz
'x, y, z'
'-y, x-y, z'
'y, x, -z+1/2'
'-x+y, -x, z'
'-x, -x+y, -z+1/2'
'x-y, -y, -z+1/2'
'x+2/3, y+1/3, z+1/3'
'-y+2/3, x-y+1/3, z+1/3'
'y+2/3, x+1/3, -z+5/6'
'-x+y+2/3, -x+1/3, z+1/3'
'-x+2/3, -x+y+1/3, -z+5/6'
'x-y+2/3, -y+1/3, -z+5/6'
'x+1/3, y+2/3, z+2/3'
'-y+1/3, x-y+2/3, z+2/3'
'y+1/3, x+2/3, -z+7/6'
'-x+y+1/3, -x+2/3, z+2/3'
'-x+1/3, -x+y+2/3, -z+7/6'
'x-y+1/3, -y+2/3, -z+7/6'
'-x, -y, -z'
'y, -x+y, -z'
'-y, -x, z-1/2'
'x-y, x, -z'
'x, x-y, z-1/2'
'-x+y, y, z-1/2'
'-x+2/3, -y+1/3, -z+1/3'
'y+2/3, -x+y+1/3, -z+1/3'
'-y+2/3, -x+1/3, z-1/6'
'x-y+2/3, x+1/3, -z+1/3'
'x+2/3, x-y+1/3, z-1/6'
'-x+y+2/3, y+1/3, z-1/6'
'-x+1/3, -y+2/3, -z+2/3'
'y+1/3, -x+y+2/3, -z+2/3'
'-y+1/3, -x+2/3, z+1/6'
'x-y+1/3, x+2/3, -z+2/3'
'x+1/3, x-y+2/3, z+1/6'
'-x+y+1/3, y+2/3, z+1/6'

loop_
_atom_site_label
_atom_site_type_symbol
_atom_site_fract_x
_atom_site_fract_y
_atom_site_fract_z
_atom_site_U_iso_or_equiv
_atom_site_adp_type
_atom_site_occupancy
_atom_site_symmetry_multiplicity
_atom_site_calc_flag
_atom_site_refinement_flags
Fe1 Fe 0.34066(4) 0.00733(4) 0.0833 0.00370(10) Uani 1 2 d S
Fe2 Fe 0.0000 0.0000 0.0000 0.00299(16) Uani 1 6 d S
Fe3 Fe 0.6667 0.3333 0.169378(16) 0.00323(12) Uani 1 3 d S
O1 O 0.48904(6) 0.07524(6) 0.109287(18) 0.00813(13) Uani 1 1 d .
O5 O 0.20262(6) -0.06330(6) 0.054234(19) 0.00892(14) Uani 1 1 d .
O3 O 0.41922(6) -0.05852(6) 0.054880(19) 0.00826(13) Uani 1 1 d .
O6 O 0.06701(6) -0.06739(6) 0.027125(17) 0.00692(13) Uani 1 1 d .
O4 O 0.41034(6) -0.19876(6) 0.028997(17) 0.00680(13) Uani 1 1 d .
O2 O 0.61306(6) 0.20170(6) 0.140734(17) 0.00687(13) Uani 1 1 d .
C1 C 0.51809(5) 0.14947(5) 0.129494(15) 0.00725(12) Uani 1 1 d .
C2 C 0.36734(5) -0.14764(5) 0.041223(16) 0.00745(12) Uani 1 1 d .
C3 C 0.16058(5) -0.01777(5) 0.039571(16) 0.00746(12) Uani 1 1 d .
N1 N 0.38514(7) 0.3333 0.0833 0.0443(4) Uani 1 2 d S
C1A C 0.32780(12) 0.33255(10) 0.05313(7) 0.0656(7) Uani 1 1 d .
H1 H 0.45815(15) 0.17033(18) 0.13817(5) 0.0323(4) Uani 1 1 d .
H2 H 0.27887(15) -0.18520(18) 0.03954(6) 0.0361(5) Uani 1 1 d .
H3 H 0.20634(18) 0.07060(15) 0.03712(7) 0.0387(5) Uani 1 1 d .
H1A H 0.46124(18) 0.4004(2) 0.08423(9) 0.0517(8) Uani 1 1 d .
H3A H 0.2481(3) 0.2616(3) 0.05292(16) 0.0940(18) Uani 1 1 d .
H4A H 0.3731(4) 0.3309(3) 0.03243(14) 0.0770(13) Uani 1 1 d .
H5A H 0.3226(3) 0.4057(3) 0.05223(17) 0.100(2) Uani 1 1 d .

loop_
_atom_site_aniso_label
_atom_site_aniso_U_11
_atom_site_aniso_U_22
_atom_site_aniso_U_33
_atom_site_aniso_U_23
_atom_site_aniso_U_13
_atom_site_aniso_U_12
Fe1 0.00335(17) 0.00335(17) 0.0044(2) -0.00005(9) 0.00005(9) 0.00169(19)
Fe2 0.0027(2) 0.0027(2) 0.0036(4) 0.000 0.000 0.00136(12)
Fe3 0.00299(18) 0.00299(18) 0.0037(3) 0.000 0.000 0.00149(9)
O1 0.0068(3) 0.0074(3) 0.0101(3) -0.0039(2) -0.0031(2) 0.0035(3)
O5 0.0081(3) 0.0080(3) 0.0112(3) -0.0003(2) -0.0042(2) 0.0045(3)
O3 0.0077(3) 0.0068(3) 0.0105(3) -0.0034(2) -0.0005(2) 0.0038(3)
O6 0.0061(3) 0.0067(3) 0.0081(3) 0.0004(2) -0.0023(2) 0.0033(2)
O4 0.0067(3) 0.0062(3) 0.0081(3) -0.0026(2) -0.0009(2) 0.0036(2)
O2 0.0058(3) 0.0061(3) 0.0080(3) -0.0029(2) -0.0017(2) 0.0025(2)
C1 0.0059(3) 0.0073(3) 0.0082(3) -0.00283(19) -0.00120(19) 0.0030(2)
C2 0.0065(3) 0.0066(3) 0.0095(3) -0.00311(19) -0.00068(19) 0.0034(2)
C3 0.0061(3) 0.0063(3) 0.0097(3) 0.00016(19) -0.0025(2) 0.0028(2)
N1 0.0073(3) 0.0102(4) 0.1164(13) -0.0175(5) -0.0088(3) 0.0051(2)
C1A 0.0190(6) 0.0102(5) 0.167(2) -0.0038(7) -0.0365(9) 0.0065(4)
H1 0.0170(7) 0.0381(11) 0.0459(11) -0.0240(8) -0.0061(7) 0.0168(8)
H2 0.0124(7) 0.0321(10) 0.0615(13) -0.0239(9) -0.0053(7) 0.0094(7)
H3 0.0273(9) 0.0125(7) 0.0670(15) 0.0048(8) -0.0221(9) 0.0030(7)
H1A 0.0143(8) 0.0287(11) 0.103(2) -0.0237(12) -0.0004(10) 0.0038(8)
H3A 0.0282(13) 0.0285(14) 0.208(5) 0.005(2) -0.046(2) 0.0010(11)
H4A 0.059(2) 0.051(2) 0.120(4) -0.008(2) -0.038(2) 0.0254(18)
H5A 0.0514(19) 0.0263(13) 0.230(6) 0.002(2) -0.034(3) 0.0259(14)

loop_
_atom_type_symbol
_atom_type_description
_atom_type_scat_dispersion_real
_atom_type_scat_dispersion_imag
_atom_type_scat_source
C C 6.6484 0.0000 'Neutron Scattering Lengths, Neutron Data Booklet, 2nd Ed.1.1-1 ILL, 2003.'
H H -3.7409 0.0000 'Neutron Scattering Lengths, Neutron Data Booklet, 2nd Ed.1.1-1 ILL, 2003.'
Fe Fe 9.4500 0.0000 'Neutron Scattering Lengths, Neutron Data Booklet, 2nd Ed.1.1-1 ILL, 2003.'
N N 9.360 0.0000 'Neutron Scattering Lengths, Neutron Data Booklet, 2nd Ed.1.1-1 ILL, 2003.'
O O 5.805 0.0000 'Neutron Scattering Lengths, Neutron Data Booklet, 2nd Ed.1.1-1 ILL, 2003.'

loop_
_geom_angle_atom_site_label_1
_geom_angle_atom_site_label_2
_geom_angle_atom_site_label_3
_geom_angle
_geom_angle_site_symmetry_1
_geom_angle_site_symmetry_3
O5 Fe1 O5 89.13(5) 15_544 .
O5 Fe1 O1 92.20(3) 15_544 .
O5 Fe1 O1 174.26(3) . .
O5 Fe1 O1 174.27(3) 15_544 15_544
O5 Fe1 O1 92.19(3) . 15_544
O1 Fe1 O1 87.04(5) . 15_544
O5 Fe1 O3 92.54(3) 15_544 15_544
O5 Fe1 O3 90.93(3) . 15_544
O1 Fe1 O3 94.59(3) . 15_544
O1 Fe1 O3 81.87(3) 15_544 15_544
O5 Fe1 O3 90.92(3) 15_544 .
O5 Fe1 O3 92.53(3) . .
O1 Fe1 O3 81.87(3) . .
O1 Fe1 O3 94.58(3) 15_544 .
O3 Fe1 O3 175.14(5) 15_544 .
O6 Fe2 O6 91.62(3) 20 19
O6 Fe2 O6 91.62(3) 20 22
O6 Fe2 O6 91.62(3) 19 22
O6 Fe2 O6 180.00(5) 20 2
O6 Fe2 O6 88.38(3) 19 2
O6 Fe2 O6 88.38(3) 22 2
O6 Fe2 O6 88.38(3) 20 4
O6 Fe2 O6 88.38(3) 19 4
O6 Fe2 O6 180.00(3) 22 4
O6 Fe2 O6 91.62(3) 2 4
O6 Fe2 O6 88.38(3) 20 .
O6 Fe2 O6 180.00(5) 19 .
O6 Fe2 O6 88.38(3) 22 .
O6 Fe2 O6 91.62(3) 2 .
O6 Fe2 O6 91.62(3) 4 .
O4 Fe3 O4 92.95(4) 36_655 33
O4 Fe3 O4 92.95(4) 36_655 35_545
O4 Fe3 O4 92.95(4) 33 35_545
O4 Fe3 O2 176.96(4) 36_655 .
O4 Fe3 O2 89.80(3) 33 .
O4 Fe3 O2 88.21(3) 35_545 .
O4 Fe3 O2 88.21(3) 36_655 2_655
O4 Fe3 O2 176.96(4) 33 2_655
O4 Fe3 O2 89.80(3) 35_545 2_655
O2 Fe3 O2 88.98(4) . 2_655
O4 Fe3 O2 89.80(3) 36_655 4_665
O4 Fe3 O2 88.21(3) 33 4_665
O4 Fe3 O2 176.96(4) 35_545 4_665
O2 Fe3 O2 88.98(4) . 4_665
O2 Fe3 O2 88.98(4) 2_655 4_665
C1 O1 Fe1 123.98(6) . .
C3 O5 Fe1 128.02(6) . .
C2 O3 Fe1 121.70(6) . .
C3 O6 Fe2 125.61(6) . .
C2 O4 Fe3 125.43(6) . 27
C1 O2 Fe3 124.08(6) . .
O1 C1 O2 123.45(7) . .
O1 C1 H1 118.50(12) . .
O2 C1 H1 118.05(11) . .
O3 C2 O4 123.91(7) . .
O3 C2 H2 118.61(12) . .
O4 C2 H2 117.48(12) . .
O5 C3 O6 123.85(7) . .
O5 C3 H3 118.77(12) . .
O6 C3 H3 117.38(12) . .
C1A N1 C1A 114.1(2) 18_554 .
C1A N1 H1A 106.61(19) 18_554 .
C1A N1 H1A 110.9(2) . .
N1 C1A H3A 109.3(3) . .
N1 C1A H4A 109.6(2) . .
H3A C1A H4A 109.5(4) . .
N1 C1A H5A 108.8(4) . .
H3A C1A H5A 110.8(3) . .
H4A C1A H5A 108.8(5) . .

loop_
_geom_bond_atom_site_label_1
_geom_bond_atom_site_label_2
_geom_bond_distance
_geom_bond_site_symmetry_2
Fe1 O5 2.0883(9) 15_544
Fe1 O5 2.0883(9) .
Fe1 O1 2.1267(9) .
Fe1 O1 2.1267(9) 15_544
Fe1 O3 2.1398(8) 15_544
Fe1 O3 2.1399(8) .
Fe2 O6 2.0046(7) 20
Fe2 O6 2.0046(7) 19
Fe2 O6 2.0046(7) 22
Fe2 O6 2.0046(7) 2
Fe2 O6 2.0046(7) 4
Fe2 O6 2.0046(7) .
Fe3 O4 1.9919(8) 36_655
Fe3 O4 1.9919(8) 33
Fe3 O4 1.9920(8) 35_545
Fe3 O2 2.0204(8) .
Fe3 O2 2.0204(8) 2_655
Fe3 O2 2.0204(8) 4_665
O1 C1 1.2469(10) .
O5 C3 1.2407(10) .
O3 C2 1.2421(10) .
O6 C3 1.2662(10) .
O4 C2 1.2692(10) .
O4 Fe3 1.9919(8) 27
O2 C1 1.2637(10) .
C1 H1 1.0967(18) .
C2 H2 1.0989(19) .
C3 H3 1.096(2) .
N1 C1A 1.492(2) 18_554
N1 C1A 1.492(2) .
N1 H1A 1.028(2) .
C1A H3A 1.080(3) .
C1A H4A 1.081(8) .
C1A H5A 1.083(3) .
